data_4021767
loop_
_publ_author_name
'Manyam Praveen Kumar'
'Rai-Shung Liu'

_publ_section_title
;
 Zn(OTf)~2~-Catalyzed Cyclization of Proparyl Alcohols with Anilines,
 Phenols, and Amides for Synthesis of Indoles, Benzofurans,
 and Oxazoles through Different Annulation Mechanisms
;
_journal_name_full 'Journal of Organic Chemistry'
_journal_page_first 4951
_journal_page_last 4955
_journal_paper_doi 10.1021/jo0606711
_journal_volume 71
_journal_year 2006
_chemical_formula_sum 'C16 H15 N'
_chemical_formula_weight 221.29
_chemical_name_systematic
;
?
;
_space_group_IT_number 4
_symmetry_cell_setting monoclinic
_symmetry_space_group_name_Hall 'P 2yb'
_symmetry_space_group_name_H-M 'P 1 21 1'
_atom_sites_solution_hydrogens difmap
_atom_sites_solution_primary direct
_atom_sites_solution_secondary difmap
_audit_creation_method SHELXL-97
_cell_angle_alpha 90.00
_cell_angle_beta 98.603(1)
_cell_angle_gamma 90.00
_cell_formula_units_Z 2
_cell_length_a 6.5552(1)
_cell_length_b 7.6732(1)
_cell_length_c 12.5769(2)
_cell_measurement_reflns_used 2654
_cell_measurement_temperature 296(2)
_cell_measurement_theta_max 24.16
_cell_measurement_theta_min 3.12
_cell_volume 625.492(16)
_computing_cell_refinement 'Bruker SMART'
_computing_data_collection 'Bruker SMART'
_computing_data_reduction 'Bruker SAINT'
_computing_molecular_graphics 'Bruker SHELXTL'
_computing_publication_material 'Bruker SHELXTL'
_computing_structure_refinement 'SHELXL-97 (Sheldrick, 1997)'
_computing_structure_solution 'SHELXS-97 (Sheldrick, 1990)'
_diffrn_ambient_temperature 296(2)
_diffrn_measurement_device_type 'CCD area detector'
_diffrn_measurement_method 'phi and omega scans'
_diffrn_radiation_monochromator graphite
_diffrn_radiation_source 'fine-focus sealed tube'
_diffrn_radiation_type MoK\a
_diffrn_radiation_wavelength 0.71073
_diffrn_reflns_av_R_equivalents 0.0414
_diffrn_reflns_av_sigmaI/netI 0.0426
_diffrn_reflns_limit_h_max 8
_diffrn_reflns_limit_h_min -8
_diffrn_reflns_limit_k_max 9
_diffrn_reflns_limit_k_min -9
_diffrn_reflns_limit_l_max 15
_diffrn_reflns_limit_l_min -15
_diffrn_reflns_number 6370
_diffrn_reflns_theta_max 26.38
_diffrn_reflns_theta_min 1.64
_exptl_absorpt_coefficient_mu 0.068
_exptl_absorpt_correction_T_max 0.97427
_exptl_absorpt_correction_T_min 0.88376
_exptl_absorpt_correction_type empirical
_exptl_crystal_colour Colorless
_exptl_crystal_density_diffrn 1.175
_exptl_crystal_density_meas ?
_exptl_crystal_density_method .
_exptl_crystal_description Columnar
_exptl_crystal_F_000 236
_exptl_crystal_size_max 0.30
_exptl_crystal_size_mid 0.10
_exptl_crystal_size_min 0.10
_refine_ls_abs_structure_details 'Flack H D (1983), Acta Cryst. A39, 876-881'
_refine_ls_abs_structure_Flack 6(4)
_refine_ls_extinction_method none
_refine_ls_goodness_of_fit_ref 0.990
_refine_ls_hydrogen_treatment noref
_refine_ls_matrix_type full
_refine_ls_number_parameters 153
_refine_ls_number_reflns 2435
_refine_ls_number_restraints 0
_refine_ls_restrained_S_all 0.990
_refine_ls_R_factor_all 0.0588
_refine_ls_R_factor_gt 0.0397
_refine_ls_shift/su_max 0.001
_refine_ls_shift/su_mean 0.000
_refine_ls_structure_factor_coef Fsqd
_refine_ls_weighting_details 'calc w=1/[\s^2^(Fo^2^)+(0.0660P)^2^+0.0000P] where P=(Fo^2^+2Fc^2^)/3'
_refine_ls_weighting_scheme calc
_refine_ls_wR_factor_gt 0.0908
_refine_ls_wR_factor_ref 0.1136
_reflns_number_gt 1847
_reflns_number_total 2435
_reflns_threshold_expression >2sigma(I)
_cod_data_source_file jo0606711si20060330_012502.cif
_cod_depositor_comments
;
The following automatic conversions were performed:
'_symmetry_cell_setting' value 'Monoclinic' changed to 'monoclinic'
according to '/home/saulius/struct/CIF-dictionaries/cif_core.dic'
dictionary named 'cif_core.dic' version 2.4.1 from 2010-06-29.

Automatic conversion script
Id: cif_fix_enum 1527 2010-12-29 10:47:43Z saulius 
;
_cod_original_sg_symbol_H-M 'P 21'
_cod_database_code 4021767

loop_
_symmetry_equiv_pos_as_xyz
'x, y, z'
'-x, y+1/2, -z'

loop_
_atom_site_label
_atom_site_type_symbol
_atom_site_fract_x
_atom_site_fract_y
_atom_site_fract_z
_atom_site_U_iso_or_equiv
_atom_site_adp_type
_atom_site_occupancy
_atom_site_symmetry_multiplicity
_atom_site_calc_flag
N1 N 0.0829(2) 0.4680(3) 0.10198(11) 0.0514(4) Uani 1 1 d
C1 C 0.0945(3) 0.4239 -0.00270(13) 0.0476(4) Uani 1 1 d
C2 C -0.0448(3) 0.4530(4) -0.09565(15) 0.0559(5) Uani 1 1 d
C3 C 0.0028(3) 0.3932(4) -0.19197(16) 0.0593(5) Uani 1 1 d
C4 C 0.1883(3) 0.3038(4) -0.19375(16) 0.0621(6) Uani 1 1 d
C5 C 0.3269(3) 0.2726(4) -0.10235(17) 0.0595(5) Uani 1 1 d
C6 C 0.2826(3) 0.3362(3) -0.00322(15) 0.0484(5) Uani 1 1 d
C7 C 0.3876(3) 0.3311(4) 0.10529(15) 0.0496(5) Uani 1 1 d
C8 C 0.2616(3) 0.4147(4) 0.16705(14) 0.0484(5) Uani 1 1 d
C9 C 0.2820(3) 0.4439(4) 0.28401(14) 0.0526(5) Uani 1 1 d
C10 C 0.4675(3) 0.4951(5) 0.34382(18) 0.0696(6) Uani 1 1 d
C11 C 0.4797(4) 0.5260(5) 0.4528(2) 0.0886(9) Uani 1 1 d
C12 C 0.3108(5) 0.5061(6) 0.50387(18) 0.0933(9) Uani 1 1 d
C13 C 0.1285(4) 0.4559(6) 0.44614(18) 0.0884(9) Uani 1 1 d
C14 C 0.1119(3) 0.4248(5) 0.33668(16) 0.0689(6) Uani 1 1 d
C15 C -0.1465(4) 0.4225(5) -0.29375(17) 0.0828(7) Uani 1 1 d
C16 C 0.5881(3) 0.2430(4) 0.1431(2) 0.0740(7) Uani 1 1 d
H1 H -0.0005 0.5372 0.1229 0.080 Uiso 1 1 d
H2A H -0.1750 0.5135 -0.0968 0.080 Uiso 1 1 d
H4A H 0.2185 0.2654 -0.2638 0.080 Uiso 1 1 d
H5A H 0.4488 0.2094 -0.1014 0.080 Uiso 1 1 d
H10A H 0.5840 0.5030 0.3074 0.080 Uiso 1 1 d
H11A H 0.5905 0.5624 0.4872 0.080 Uiso 1 1 d
H12A H 0.3231 0.5396 0.5768 0.080 Uiso 1 1 d
H13A H 0.0062 0.4147 0.4849 0.080 Uiso 1 1 d
H14A H -0.0155 0.3866 0.2992 0.080 Uiso 1 1 d
H15A H -0.1568 0.3377 -0.3481 0.080 Uiso 1 1 d
H15B H -0.0974 0.5017 -0.3266 0.080 Uiso 1 1 d
H15C H -0.2791 0.4335 -0.2848 0.080 Uiso 1 1 d
H16A H 0.5871 0.1431 0.1153 0.080 Uiso 1 1 d
H16B H 0.6893 0.2878 0.1169 0.080 Uiso 1 1 d
H16C H 0.6208 0.2311 0.2299 0.080 Uiso 1 1 d

loop_
_atom_site_aniso_label
_atom_site_aniso_U_11
_atom_site_aniso_U_22
_atom_site_aniso_U_33
_atom_site_aniso_U_23
_atom_site_aniso_U_13
_atom_site_aniso_U_12
N1 0.0499(8) 0.0563(11) 0.0487(8) -0.0043(8) 0.0097(6) 0.0128(8)
C1 0.0532(9) 0.0407(11) 0.0509(9) 0.0009(9) 0.0140(7) 0.0038(9)
C2 0.0639(10) 0.0483(12) 0.0554(10) -0.0002(10) 0.0082(8) 0.0095(11)
C3 0.0822(13) 0.0446(12) 0.0527(11) 0.0000(9) 0.0149(10) -0.0059(11)
C4 0.0828(14) 0.0498(14) 0.0592(12) -0.0065(10) 0.0281(11) -0.0078(12)
C5 0.0599(11) 0.0474(12) 0.0774(13) -0.0085(11) 0.0307(10) -0.0029(11)
C6 0.0485(9) 0.0369(10) 0.0623(11) -0.0064(10) 0.0170(8) -0.0032(9)
C7 0.0428(9) 0.0397(11) 0.0671(12) 0.0013(9) 0.0115(8) -0.0014(9)
C8 0.0435(8) 0.0437(11) 0.0580(10) 0.0015(10) 0.0071(8) 0.0001(9)
C9 0.0568(10) 0.0455(12) 0.0540(10) 0.0020(10) 0.0035(8) -0.0004(11)
C10 0.0639(12) 0.0697(17) 0.0709(13) 0.0076(12) -0.0037(10) -0.0045(12)
C11 0.0933(17) 0.092(2) 0.0693(15) 0.0001(14) -0.0247(14) -0.0049(16)
C12 0.114(2) 0.113(3) 0.0503(13) 0.0002(14) 0.0005(13) 0.008(2)
C13 0.0928(16) 0.117(3) 0.0578(12) 0.0007(17) 0.0192(11) 0.0083(19)
C14 0.0641(11) 0.0844(18) 0.0579(11) -0.0015(13) 0.0077(9) -0.0001(13)
C15 0.1182(18) 0.0753(17) 0.0517(11) -0.0015(13) 0.0028(12) 0.0026(18)
C16 0.0520(11) 0.0679(17) 0.1011(16) -0.0128(14) 0.0081(11) 0.0086(12)

loop_
_atom_type_symbol
_atom_type_description
_atom_type_scat_dispersion_real
_atom_type_scat_dispersion_imag
_atom_type_scat_source
C C 0.0033 0.0016 'International Tables Vol C Tables 4.2.6.8 and 6.1.1.4'
H H 0.0000 0.0000 'International Tables Vol C Tables 4.2.6.8 and 6.1.1.4'
N N 0.0061 0.0033 'International Tables Vol C Tables 4.2.6.8 and 6.1.1.4'

loop_
_geom_angle_atom_site_label_1
_geom_angle_atom_site_label_2
_geom_angle_atom_site_label_3
_geom_angle
C1 N1 C8 109.27(14)
C1 N1 H1 126.4
C8 N1 H1 122.6
N1 C1 C2 130.06(17)
N1 C1 C6 107.30(15)
C2 C1 C6 122.64(17)
C3 C2 C1 118.74(18)
C3 C2 H2A 117.5
C1 C2 H2A 123.8
C2 C3 C4 119.35(18)
C2 C3 C15 119.6(2)
C4 C3 C15 121.02(19)
C5 C4 C3 122.61(17)
C5 C4 H4A 120.3
C3 C4 H4A 117.1
C4 C5 C6 118.77(18)
C4 C5 H5A 124.0
C6 C5 H5A 117.2
C1 C6 C5 117.85(17)
C1 C6 C7 107.77(15)
C5 C6 C7 134.37(17)
C8 C7 C6 106.33(15)
C8 C7 C16 127.39(18)
C6 C7 C16 126.19(17)
C7 C8 N1 109.30(15)
C7 C8 C9 131.46(16)
N1 C8 C9 119.13(15)
C14 C9 C10 118.22(18)
C14 C9 C8 120.06(16)
C10 C9 C8 121.70(18)
C11 C10 C9 120.1(2)
C11 C10 H10A 122.4
C9 C10 H10A 117.4
C12 C11 C10 121.0(2)
C12 C11 H11A 119.7
C10 C11 H11A 119.2
C13 C12 C11 119.3(2)
C13 C12 H12A 122.5
C11 C12 H12A 117.9
C12 C13 C14 120.8(2)
C12 C13 H13A 120.7
C14 C13 H13A 117.3
C13 C14 C9 120.48(19)
C13 C14 H14A 118.9
C9 C14 H14A ?

loop_
_geom_bond_atom_site_label_1
_geom_bond_atom_site_label_2
_geom_bond_distance
N1 C1 1.372(2)
N1 C8 1.386(2)
N1 H1 0.8322
C1 C2 1.389(3)
C1 C6 1.405(3)
C2 C3 1.374(3)
C2 H2A 0.9698
C3 C4 1.399(3)
C3 C15 1.508(3)
C4 C5 1.375(3)
C4 H4A 0.9773
C5 C6 1.409(3)
C5 H5A 0.9333
C6 C7 1.434(3)
C7 C8 1.375(3)
C7 C16 1.491(3)
C8 C9 1.474(3)
C9 C14 1.387(3)
C9 C10 1.388(3)
C10 C11 1.382(3)
C10 H10A 0.9487
C11 C12 1.369(4)
C11 H11A 0.8359
C12 C13 1.358(4)
C12 H12A 0.9438
C13 C14 1.385(3)
C13 H13A 1.0472
C14 H14A 0.9425
C15 H15A 0.9389
C15 H15B 0.8270
C15 H15C 0.8968
C16 H16A 0.8416
C16 H16B 0.8556
C16 H16C 1.0852

loop_
_cod_related_entry_id
_cod_related_entry_database
_cod_related_entry_code
1 ChemSpider 9381871
